data_7154856
loop_
_publ_author_name
'Kulesza, Urszula'
'Plum, Lori A.'
'DeLuca, Hector F.'
'Mouri\~no, Antonio'
'Sicinski, Rafal R.'

_publ_section_title
;
 A new suprasterol by photochemical reaction of
 1\a,25-dihydroxy-9-methylene-19-norvitamin D3.
;
_journal_issue 5
_journal_name_full 'Organic &amp; biomolecular chemistry'
_journal_page_first 1646
_journal_page_last 1652
_journal_paper_doi 10.1039/c5ob01896j
_journal_volume 14
_journal_year 2016
_chemical_absolute_configuration syn
_chemical_formula_moiety 'C27H44O3, H2O'
_chemical_formula_sum 'C27 H46 O4'
_chemical_formula_weight 434.64
_chemical_melting_point 374.5(15)
_chemical_name_systematic 'Suprasterol analog'
_space_group_IT_number 19
_symmetry_cell_setting orthorhombic
_symmetry_space_group_name_Hall 'P 2ac 2ab'
_symmetry_space_group_name_H-M 'P 21 21 21'
_atom_sites_solution_hydrogens geom
_atom_sites_solution_primary direct
_atom_sites_solution_secondary difmap
_audit_creation_method SHELXL-97
_audit_update_record
;
2015-09-10 deposited with the CCDC.
2015-12-21 downloaded from the CCDC.
;
_cell_angle_alpha 90.00
_cell_angle_beta 90.00
_cell_angle_gamma 90.00
_cell_formula_units_Z 4
_cell_length_a 6.8943(2)
_cell_length_b 11.6898(4)
_cell_length_c 32.2785(11)
_cell_measurement_reflns_used 9655
_cell_measurement_temperature 100(2)
_cell_measurement_theta_max 25.42
_cell_measurement_theta_min 2.57
_cell_volume 2601.42(15)
_computing_cell_refinement 'Bruker SMART'
_computing_data_collection 'Bruker SMART'
_computing_data_reduction 'Bruker SAINT'
_computing_molecular_graphics 'Mercury, Ortep'
_computing_publication_material 'Bruker SHELXTL, Olex2'
_computing_structure_refinement 'SHELXL-97 (Sheldrick, 2008)'
_computing_structure_solution 'SHELXS-97 (Sheldrick, 2008)'
_diffrn_ambient_temperature 100(2)
_diffrn_measured_fraction_theta_full 0.999
_diffrn_measured_fraction_theta_max 0.999
_diffrn_measurement_device_type 'Kappa ApexII Ultra CCD'
_diffrn_measurement_method '\f and \w scans'
_diffrn_radiation_monochromator graphite
_diffrn_radiation_source 'TXS rotating anode'
_diffrn_radiation_type MoK\a
_diffrn_radiation_wavelength 0.71073
_diffrn_reflns_av_R_equivalents 0.0765
_diffrn_reflns_av_sigmaI/netI 0.0455
_diffrn_reflns_limit_h_max 9
_diffrn_reflns_limit_h_min -9
_diffrn_reflns_limit_k_max 16
_diffrn_reflns_limit_k_min -16
_diffrn_reflns_limit_l_max 46
_diffrn_reflns_limit_l_min -46
_diffrn_reflns_number 68701
_diffrn_reflns_theta_full 30.55
_diffrn_reflns_theta_max 30.55
_diffrn_reflns_theta_min 1.85
_exptl_absorpt_coefficient_mu 0.072
_exptl_absorpt_correction_T_max 0.9957
_exptl_absorpt_correction_T_min 0.9857
_exptl_absorpt_correction_type multi-scan
_exptl_absorpt_process_details
;
  SADABS-2004/1 - Bruker Nonius area detector scaling and absorption correction
;
_exptl_crystal_colour colourless
_exptl_crystal_density_diffrn 1.110
_exptl_crystal_density_method 'not measured'
_exptl_crystal_description needle
_exptl_crystal_F_000 960
_exptl_crystal_recrystallization_method 'Re-crystallisation from solvent: hexane/acetone'
_exptl_crystal_size_max 0.20
_exptl_crystal_size_mid 0.13
_exptl_crystal_size_min 0.06
_refine_diff_density_max 0.273
_refine_diff_density_min -0.204
_refine_diff_density_rms 0.044
_refine_ls_extinction_method none
_refine_ls_goodness_of_fit_ref 1.040
_refine_ls_hydrogen_treatment mixed
_refine_ls_matrix_type full
_refine_ls_number_parameters 427
_refine_ls_number_reflns 7954
_refine_ls_number_restraints 15
_refine_ls_restrained_S_all 1.039
_refine_ls_R_factor_all 0.0592
_refine_ls_R_factor_gt 0.0430
_refine_ls_shift/su_max 0.001
_refine_ls_shift/su_mean 0.000
_refine_ls_structure_factor_coef Fsqd
_refine_ls_weighting_details 'calc w=1/[\s^2^(Fo^2^)+(0.0430P)^2^+0.4720P] where P=(Fo^2^+2Fc^2^)/3'
_refine_ls_weighting_scheme calc
_refine_ls_wR_factor_gt 0.0914
_refine_ls_wR_factor_ref 0.0990
_reflns_number_gt 6631
_reflns_number_total 7954
_reflns_threshold_expression >2sigma(I)
_cod_data_source_file c5ob01896j5.cif
_cod_data_source_block kom2b
_cod_depositor_comments
;
The following automatic conversions were performed:

'_chemical_melting_point' value '373-376' was changed to '374.5(15)'
- the average value was taken and precision was estimated.

Automatic conversion script
Id: cif_fix_values 4268 2015-11-12 08:31:59Z antanas 

 Adding full bibliography for 7154856.cif.
;
_cod_original_sg_symbol_H-M P212121
_cod_database_code 7154856

loop_
_symmetry_equiv_pos_as_xyz
'x, y, z'
'-x+1/2, -y, z+1/2'
'x+1/2, -y+1/2, -z'
'-x, y+1/2, -z+1/2'

loop_
_atom_site_label
_atom_site_type_symbol
_atom_site_fract_x
_atom_site_fract_y
_atom_site_fract_z
_atom_site_U_iso_or_equiv
_atom_site_adp_type
_atom_site_occupancy
_atom_site_symmetry_multiplicity
_atom_site_calc_flag
_atom_site_refinement_flags
C22 C 0.7179(2) 0.42485(12) 0.40642(5) 0.0191(3) Uani 1 1 d .
O4 O 0.7624(2) 0.74111(13) 0.53393(4) 0.0369(3) Uani 1 1 d .
C12 C 0.9015(2) 0.18333(12) 0.29327(4) 0.0157(3) Uani 1 1 d .
H12A H 0.833(3) 0.2355(14) 0.2752(5) 0.020(4) Uiso 1 1 d .
C11 C 1.0280(2) 0.10576(12) 0.26561(4) 0.0162(3) Uani 1 1 d .
C17 C 0.9200(2) 0.35226(11) 0.34755(4) 0.0138(2) Uani 1 1 d .
C18 C 1.1503(2) 0.18310(12) 0.35024(4) 0.0149(3) Uani 1 1 d .
H18A H 1.066(3) 0.1269(18) 0.3634(6) 0.034(5) Uiso 1 1 d .
O3 O 0.41257(16) 0.62453(9) 0.52357(3) 0.0199(2) Uani 1 1 d .
O1 O 1.69961(16) 0.26701(9) 0.12086(3) 0.0190(2) Uani 1 1 d .
C20 C 0.8180(2) 0.31902(12) 0.38814(4) 0.0160(3) Uani 1 1 d .
C16 C 1.0811(2) 0.44377(12) 0.35470(4) 0.0171(3) Uani 1 1 d .
H16A H 1.030(3) 0.5203(17) 0.3517(6) 0.033(5) Uiso 1 1 d .
H16B H 1.135(2) 0.4366(15) 0.3835(5) 0.021(4) Uiso 1 1 d .
C13 C 1.02494(19) 0.25845(11) 0.32201(4) 0.0119(2) Uani 1 1 d .
C14 C 1.1498(2) 0.33487(11) 0.29354(4) 0.0128(2) Uani 1 1 d .
H14 H 1.060(3) 0.3787(15) 0.2763(5) 0.018(4) Uiso 1 1 d .
O2 O 1.08540(15) 0.32070(12) 0.10780(3) 0.0272(3) Uani 1 1 d .
C15 C 1.2442(2) 0.41965(11) 0.32310(4) 0.0159(3) Uani 1 1 d .
H15A H 1.293(3) 0.4862(15) 0.3094(5) 0.020(4) Uiso 1 1 d .
H15B H 1.360(3) 0.3832(15) 0.3369(5) 0.020(4) Uiso 1 1 d .
C24 C 0.5543(2) 0.51854(13) 0.46736(4) 0.0207(3) Uani 1 1 d .
H24A H 0.481(2) 0.5619(14) 0.4463(5) 0.014(4) Uiso 1 1 d .
H17 H 0.815(2) 0.3856(13) 0.3294(5) 0.012(4) Uiso 1 1 d .
C27 C 0.5431(3) 0.44444(15) 0.54071(5) 0.0373(5) Uani 1 1 d U
H27A H 0.6732 0.4767 0.5442 0.056 Uiso 1 1 calc R
H27B H 0.5536 0.3638 0.5327 0.056 Uiso 1 1 calc R
H27C H 0.4717 0.4505 0.5669 0.056 Uiso 1 1 calc R
C21 C 0.6742(2) 0.22068(13) 0.38250(5) 0.0216(3) Uani 1 1 d .
H21A H 0.6038 0.2080 0.4085 0.032 Uiso 1 1 calc R
H21B H 0.7447 0.1510 0.3749 0.032 Uiso 1 1 calc R
H21C H 0.5819 0.2401 0.3605 0.032 Uiso 1 1 calc R
H22A H 0.814(3) 0.4823(15) 0.4111(5) 0.025(5) Uiso 1 1 d .
C23 C 0.6183(3) 0.40588(13) 0.44808(5) 0.0250(3) Uani 1 1 d .
C25 C 0.4364(2) 0.50963(13) 0.50733(4) 0.0226(3) Uani 1 1 d U
C26 C 0.2353(3) 0.46010(17) 0.49962(6) 0.0398(5) Uani 1 1 d U
H26A H 0.1617 0.4598 0.5256 0.060 Uiso 1 1 calc R
H26B H 0.2476 0.3816 0.4893 0.060 Uiso 1 1 calc R
H26C H 0.1674 0.5070 0.4790 0.060 Uiso 1 1 calc R
H3 H 0.354(3) 0.6650(18) 0.5044(6) 0.037(6) Uiso 1 1 d .
H2 H 1.102(3) 0.3272(17) 0.0825(6) 0.031(5) Uiso 1 1 d .
C1 C 1.6161(2) 0.37689(12) 0.13002(4) 0.0165(3) Uani 1 1 d .
C2 C 1.4210(2) 0.38409(13) 0.10818(4) 0.0178(3) Uani 1 1 d .
H2A H 1.441(2) 0.3664(14) 0.0779(5) 0.016(4) Uiso 1 1 d .
C3 C 1.27004(19) 0.30593(13) 0.12745(4) 0.0160(3) Uani 1 1 d .
H3A H 1.3125 0.2246 0.1244 0.019 Uiso 1 1 calc R
C4 C 1.2434(2) 0.33311(12) 0.17308(4) 0.0143(2) Uani 1 1 d .
H4A H 1.149(3) 0.2861(16) 0.1851(5) 0.028(5) Uiso 1 1 d .
C5 C 1.4344(2) 0.32012(11) 0.19543(4) 0.0127(2) Uani 1 1 d .
C6 C 1.4979(2) 0.20634(11) 0.21294(4) 0.0143(3) Uani 1 1 d .
C7 C 1.4460(2) 0.30461(11) 0.24211(4) 0.0134(2) Uani 1 1 d .
C8 C 1.2676(2) 0.26615(11) 0.26383(4) 0.0131(2) Uani 1 1 d .
C9 C 1.2096(2) 0.16274(11) 0.25115(4) 0.0147(3) Uani 1 1 d .
C9A C 1.3480(2) 0.11260(12) 0.21968(4) 0.0167(3) Uani 1 1 d .
C10 C 1.5927(2) 0.39401(12) 0.17673(4) 0.0165(3) Uani 1 1 d .
H10A H 1.720(3) 0.3758(15) 0.1913(5) 0.020(4) Uiso 1 1 d .
H24B H 0.668(3) 0.5629(14) 0.4727(5) 0.016(4) Uiso 1 1 d .
H12B H 0.815(3) 0.1383(14) 0.3085(5) 0.015(4) Uiso 1 1 d .
H2B H 1.372(2) 0.4622(15) 0.1105(5) 0.022(4) Uiso 1 1 d .
H22B H 0.619(3) 0.4548(17) 0.3869(6) 0.034(5) Uiso 1 1 d .
H4B H 1.201(3) 0.4128(15) 0.1760(5) 0.025(5) Uiso 1 1 d .
H18B H 1.211(3) 0.2273(15) 0.3723(5) 0.023(4) Uiso 1 1 d .
H9AA H 1.282(2) 0.0926(14) 0.1939(5) 0.018(4) Uiso 1 1 d .
H10B H 1.560(2) 0.4779(15) 0.1815(5) 0.019(4) Uiso 1 1 d .
H18C H 1.254(3) 0.1473(15) 0.3352(5) 0.023(5) Uiso 1 1 d .
H9AB H 1.407(3) 0.0415(16) 0.2304(5) 0.024(4) Uiso 1 1 d .
H23A H 0.710(3) 0.3628(16) 0.4666(6) 0.036(5) Uiso 1 1 d .
H23B H 0.499(3) 0.3565(17) 0.4442(6) 0.038(6) Uiso 1 1 d .
H11A H 1.062(2) 0.0365(14) 0.2810(5) 0.017(4) Uiso 1 1 d .
H11B H 0.955(2) 0.0793(15) 0.2411(5) 0.024(5) Uiso 1 1 d .
H6 H 1.634(2) 0.1840(14) 0.2084(5) 0.014(4) Uiso 1 1 d .
H20 H 0.921(3) 0.2944(14) 0.4088(5) 0.020(4) Uiso 1 1 d .
H7 H 1.548(2) 0.3450(14) 0.2571(5) 0.017(4) Uiso 1 1 d .
H1A H 1.702(2) 0.4361(14) 0.1187(5) 0.012(4) Uiso 1 1 d .
H1 H 1.809(3) 0.2715(17) 0.1213(6) 0.029(5) Uiso 1 1 d .
H4C H 0.769(3) 0.7482(19) 0.5598(8) 0.048(6) Uiso 1 1 d .
H4D H 0.646(4) 0.699(2) 0.5290(8) 0.068(8) Uiso 1 1 d .

loop_
_atom_site_aniso_label
_atom_site_aniso_U_11
_atom_site_aniso_U_22
_atom_site_aniso_U_33
_atom_site_aniso_U_23
_atom_site_aniso_U_13
_atom_site_aniso_U_12
C22 0.0216(8) 0.0183(6) 0.0173(6) -0.0006(5) 0.0045(6) 0.0003(6)
O4 0.0355(7) 0.0583(8) 0.0169(5) 0.0079(6) -0.0027(5) -0.0204(7)
C12 0.0151(7) 0.0146(6) 0.0174(6) -0.0009(5) -0.0023(5) -0.0009(5)
C11 0.0188(7) 0.0127(6) 0.0170(6) -0.0027(5) -0.0018(5) -0.0018(5)
C17 0.0152(6) 0.0123(6) 0.0138(6) -0.0002(4) -0.0002(5) 0.0014(5)
C18 0.0160(7) 0.0142(6) 0.0144(6) 0.0017(5) -0.0013(5) 0.0021(5)
O3 0.0242(5) 0.0232(5) 0.0125(4) -0.0013(4) 0.0005(4) 0.0035(5)
O1 0.0129(5) 0.0245(5) 0.0195(5) -0.0037(4) 0.0023(4) 0.0028(4)
C20 0.0154(6) 0.0173(6) 0.0154(6) -0.0001(5) 0.0014(5) 0.0013(5)
C16 0.0209(7) 0.0158(6) 0.0146(6) -0.0040(5) 0.0034(5) -0.0016(6)
C13 0.0125(6) 0.0108(5) 0.0123(5) 0.0002(4) -0.0011(4) 0.0002(5)
C14 0.0165(6) 0.0115(6) 0.0103(5) 0.0003(4) -0.0017(5) -0.0005(5)
O2 0.0122(5) 0.0567(8) 0.0128(5) 0.0077(5) -0.0015(4) 0.0029(5)
C15 0.0191(7) 0.0135(6) 0.0152(6) -0.0032(5) 0.0026(5) -0.0036(5)
C24 0.0250(8) 0.0216(7) 0.0154(6) -0.0010(5) 0.0046(6) 0.0010(6)
C27 0.0622(13) 0.0311(9) 0.0187(8) 0.0061(6) 0.0082(8) 0.0126(9)
C21 0.0198(7) 0.0189(7) 0.0261(7) 0.0006(6) 0.0058(6) -0.0008(6)
C23 0.0326(9) 0.0216(7) 0.0208(7) 0.0001(6) 0.0090(6) 0.0034(7)
C25 0.0296(8) 0.0221(7) 0.0163(6) -0.0025(5) 0.0074(6) -0.0012(6)
C26 0.0390(11) 0.0423(10) 0.0379(10) -0.0159(8) 0.0184(8) -0.0148(9)
C1 0.0151(7) 0.0185(6) 0.0159(6) -0.0002(5) 0.0033(5) -0.0008(5)
C2 0.0164(7) 0.0225(7) 0.0145(6) 0.0040(5) 0.0019(5) 0.0030(6)
C3 0.0116(6) 0.0236(7) 0.0128(6) 0.0015(5) -0.0015(5) 0.0015(5)
C4 0.0121(6) 0.0180(6) 0.0129(6) 0.0022(5) 0.0014(5) 0.0018(5)
C5 0.0142(6) 0.0125(5) 0.0116(5) -0.0009(4) 0.0011(5) 0.0001(5)
C6 0.0137(6) 0.0145(6) 0.0148(6) -0.0026(5) -0.0007(5) 0.0024(5)
C7 0.0143(6) 0.0133(6) 0.0125(6) -0.0015(5) -0.0007(5) 0.0011(5)
C8 0.0166(7) 0.0124(5) 0.0102(5) 0.0007(4) -0.0011(5) 0.0017(5)
C9 0.0176(7) 0.0134(6) 0.0131(5) 0.0008(5) -0.0002(5) 0.0022(5)
C9A 0.0227(7) 0.0109(6) 0.0165(6) -0.0023(5) 0.0010(5) 0.0008(5)
C10 0.0152(7) 0.0178(6) 0.0165(6) -0.0020(5) 0.0014(5) -0.0028(5)

loop_
_atom_type_symbol
_atom_type_description
_atom_type_scat_dispersion_real
_atom_type_scat_dispersion_imag
_atom_type_scat_source
C C 0.0033 0.0016 'International Tables Vol C Tables 4.2.6.8 and 6.1.1.4'
H H 0.0000 0.0000 'International Tables Vol C Tables 4.2.6.8 and 6.1.1.4'
O O 0.0106 0.0060 'International Tables Vol C Tables 4.2.6.8 and 6.1.1.4'

loop_
_geom_angle_atom_site_label_1
_geom_angle_atom_site_label_2
_geom_angle_atom_site_label_3
_geom_angle
C23 C22 C20 115.08(12)
C13 C12 C11 111.87(11)
C9 C11 C12 113.12(11)
C20 C17 C13 119.20(11)
C20 C17 C16 111.91(11)
C13 C17 C16 103.37(11)
C21 C20 C22 111.12(12)
C21 C20 C17 112.66(11)
C22 C20 C17 109.25(11)
C15 C16 C17 107.21(11)
C18 C13 C12 110.05(11)
C18 C13 C14 111.83(11)
C12 C13 C14 106.29(10)
C18 C13 C17 110.67(11)
C12 C13 C17 117.83(11)
C14 C13 C17 99.64(10)
C8 C14 C15 121.39(12)
C8 C14 C13 112.00(10)
C15 C14 C13 104.02(10)
C14 C15 C16 102.78(11)
C23 C24 C25 116.12(13)
C24 C23 C22 111.40(13)
O3 C25 C27 105.32(12)
O3 C25 C26 107.94(13)
C27 C25 C26 111.60(15)
O3 C25 C24 107.58(12)
C27 C25 C24 112.15(14)
C26 C25 C24 111.86(13)
O1 C1 C2 107.95(12)
O1 C1 C10 111.21(11)
C2 C1 C10 110.87(12)
C3 C2 C1 112.52(11)
O2 C3 C4 107.28(11)
O2 C3 C2 110.79(11)
C4 C3 C2 110.77(11)
C5 C4 C3 109.71(11)
C4 C5 C6 121.37(12)
C4 C5 C10 112.34(11)
C6 C5 C10 116.23(12)
C4 C5 C7 122.13(12)
C6 C5 C7 60.56(8)
C10 C5 C7 115.13(11)
C5 C6 C9A 119.39(12)
C5 C6 C7 60.04(8)
C9A C6 C7 107.11(11)
C8 C7 C5 117.40(11)
C8 C7 C6 104.91(11)
C5 C7 C6 59.40(8)
C9 C8 C7 112.14(12)
C9 C8 C14 121.38(12)
C7 C8 C14 126.25(11)
C8 C9 C11 123.95(12)
C8 C9 C9A 111.54(12)
C11 C9 C9A 124.50(12)
C9 C9A C6 104.21(11)
C5 C10 C1 113.19(11)

loop_
_geom_bond_atom_site_label_1
_geom_bond_atom_site_label_2
_geom_bond_distance
C22 C23 1.526(2)
C22 C20 1.535(2)
C12 C13 1.5348(18)
C12 C11 1.5429(19)
C11 C9 1.493(2)
C17 C20 1.5368(18)
C17 C13 1.5511(18)
C17 C16 1.559(2)
C18 C13 1.5339(18)
O3 C25 1.4513(18)
O1 C1 1.4383(17)
C20 C21 1.529(2)
C16 C15 1.5443(19)
C13 C14 1.5438(18)
C14 C8 1.4917(18)
C14 C15 1.5220(18)
O2 C3 1.4327(16)
C24 C23 1.522(2)
C24 C25 1.529(2)
C27 C25 1.511(2)
C25 C26 1.522(2)
C1 C2 1.521(2)
C1 C10 1.5295(19)
C2 C3 1.518(2)
C3 C4 1.5179(18)
C4 C5 1.5091(19)
C5 C6 1.5101(18)
C5 C10 1.5168(19)
C5 C7 1.5199(17)
C6 C9A 1.522(2)
C6 C7 1.5279(18)
C7 C8 1.4856(19)
C8 C9 1.3373(18)
C9 C9A 1.5122(19)

loop_
_geom_torsion_atom_site_label_1
_geom_torsion_atom_site_label_2
_geom_torsion_atom_site_label_3
_geom_torsion_atom_site_label_4
_geom_torsion
C13 C12 C11 C9 -37.43(16)
C23 C22 C20 C21 57.91(17)
C23 C22 C20 C17 -177.17(13)
C13 C17 C20 C21 -53.40(17)
C16 C17 C20 C21 -174.09(12)
C13 C17 C20 C22 -177.42(12)
C16 C17 C20 C22 61.88(15)
C20 C17 C16 C15 146.58(12)
C13 C17 C16 C15 17.07(14)
C11 C12 C13 C18 -59.70(15)
C11 C12 C13 C14 61.57(14)
C11 C12 C13 C17 172.15(11)
C20 C17 C13 C18 -46.12(16)
C16 C17 C13 C18 78.79(13)
C20 C17 C13 C12 81.74(15)
C16 C17 C13 C12 -153.35(11)
C20 C17 C13 C14 -163.97(11)
C16 C17 C13 C14 -39.05(12)
C18 C13 C14 C8 64.30(14)
C12 C13 C14 C8 -55.82(14)
C17 C13 C14 C8 -178.71(11)
C18 C13 C14 C15 -68.53(13)
C12 C13 C14 C15 171.34(11)
C17 C13 C14 C15 48.45(12)
C8 C14 C15 C16 -165.06(12)
C13 C14 C15 C16 -37.85(13)
C17 C16 C15 C14 12.44(14)
C25 C24 C23 C22 174.63(14)
C20 C22 C23 C24 170.02(14)
C23 C24 C25 O3 172.43(14)
C23 C24 C25 C27 57.1(2)
C23 C24 C25 C26 -69.19(19)
O1 C1 C2 C3 70.25(14)
C10 C1 C2 C3 -51.78(16)
C1 C2 C3 O2 176.20(12)
C1 C2 C3 C4 57.27(16)
O2 C3 C4 C5 -179.44(11)
C2 C3 C4 C5 -58.40(15)
C3 C4 C5 C6 -87.73(15)
C3 C4 C5 C10 56.38(15)
C3 C4 C5 C7 -160.47(12)
C4 C5 C6 C9A -18.06(18)
C10 C5 C6 C9A -160.88(11)
C7 C5 C6 C9A 93.73(13)
C4 C5 C6 C7 -111.79(14)
C10 C5 C6 C7 105.40(12)
C4 C5 C7 C8 18.86(18)
C6 C5 C7 C8 -91.72(13)
C10 C5 C7 C8 161.07(11)
C4 C5 C7 C6 110.58(14)
C10 C5 C7 C6 -107.21(13)
C5 C6 C7 C8 113.32(12)
C9A C6 C7 C8 -1.21(14)
C9A C6 C7 C5 -114.53(12)
C5 C7 C8 C9 62.12(15)
C6 C7 C8 C9 -0.80(14)
C5 C7 C8 C14 -112.37(14)
C6 C7 C8 C14 -175.28(12)
C15 C14 C8 C9 150.93(13)
C13 C14 C8 C9 27.39(17)
C15 C14 C8 C7 -35.06(19)
C13 C14 C8 C7 -158.60(12)
C7 C8 C9 C11 -175.99(12)
C14 C8 C9 C11 -1.2(2)
C7 C8 C9 C9A 2.54(16)
C14 C8 C9 C9A 177.33(12)
C12 C11 C9 C8 6.09(19)
C12 C11 C9 C9A -172.26(12)
C8 C9 C9A C6 -3.16(15)
C11 C9 C9A C6 175.36(12)
C5 C6 C9A C9 -62.24(15)
C7 C6 C9A C9 2.52(14)
C4 C5 C10 C1 -52.68(16)
C6 C5 C10 C1 93.41(14)
C7 C5 C10 C1 161.45(12)
O1 C1 C10 C5 -70.84(15)
C2 C1 C10 C5 49.27(16)
